data_2221807
loop_
_publ_author_name
'Zhang, Tingting'
'Zhang, Tao'
'Xu, Feng'
'Liang, Hongze'

_publ_section_title
;
 Bis(\m-2,2'-bi-1<i>H</i>-imidazole-1,1'-diacetato)bis[diaquacobalt(II)]
 hexahydrate
;
_journal_coeditor_code SJ2607
_journal_issue 5
_journal_name_full 'Acta Crystallographica Section E'
_journal_page_first m543
_journal_page_last m544
_journal_paper_doi 10.1107/S1600536809013701
_journal_volume 65
_journal_year 2009
_chemical_formula_iupac '[Co2 (C10 H8 N4 O4)2 (H2 O)4] , 6H2 O'
_chemical_formula_moiety 'C20 H24 Co2 N8 O12 , 6H2 O'
_chemical_formula_sum 'C20 H36 Co2 N8 O18'
_chemical_formula_weight 794.43
_chemical_name_systematic
;
Bis(\m-2,2'-bi-1<i>H</i>-imidazole-1,1'-diacetato)bis[diaquacobalt(II)]
hexahydrate
;
_space_group_IT_number 15
_symmetry_cell_setting monoclinic
_symmetry_space_group_name_Hall '-C 2yc'
_symmetry_space_group_name_H-M 'C 1 2/c 1'
_atom_sites_solution_hydrogens geom
_atom_sites_solution_primary direct
_atom_sites_solution_secondary difmap
_audit_creation_method SHELXL97
_cell_angle_alpha 90.00
_cell_angle_beta 110.06(3)
_cell_angle_gamma 90.00
_cell_formula_units_Z 4
_cell_length_a 15.902(3)
_cell_length_b 14.202(3)
_cell_length_c 14.998(3)
_cell_measurement_reflns_used 15337
_cell_measurement_temperature 295(2)
_cell_measurement_theta_max 27.42
_cell_measurement_theta_min 3.09
_cell_volume 3181.7(13)
_computing_cell_refinement 'RAPID-AUTO (Rigaku, 1998)'
_computing_data_collection 'RAPID-AUTO (Rigaku, 1998)'
_computing_data_reduction 'CrystalStructure (Rigaku/MSC, 2004)'
_computing_molecular_graphics 'SHELXTL (Sheldrick, 2008)'
_computing_publication_material 'SHELXL97 (Sheldrick, 2008)'
_computing_structure_refinement 'SHELXL97 (Sheldrick, 2008)'
_computing_structure_solution 'SHELXS97 (Sheldrick, 2008)'
_diffrn_ambient_temperature 295(2)
_diffrn_measured_fraction_theta_full 0.997
_diffrn_measured_fraction_theta_max 0.997
_diffrn_measurement_device_type 'Rigaku R-AXIS RAPID'
_diffrn_measurement_method \w
_diffrn_radiation_monochromator graphite
_diffrn_radiation_source 'fine-focus sealed tube'
_diffrn_radiation_type MoK\a
_diffrn_radiation_wavelength 0.71073
_diffrn_reflns_av_R_equivalents 0.0292
_diffrn_reflns_av_sigmaI/netI 0.0231
_diffrn_reflns_limit_h_max 19
_diffrn_reflns_limit_h_min -20
_diffrn_reflns_limit_k_max 18
_diffrn_reflns_limit_k_min -18
_diffrn_reflns_limit_l_max 19
_diffrn_reflns_limit_l_min -19
_diffrn_reflns_number 15337
_diffrn_reflns_theta_full 27.42
_diffrn_reflns_theta_max 27.42
_diffrn_reflns_theta_min 3.09
_diffrn_standards_number 0
_exptl_absorpt_coefficient_mu 1.133
_exptl_absorpt_correction_T_max 0.813
_exptl_absorpt_correction_T_min 0.570
_exptl_absorpt_correction_type multi-scan
_exptl_absorpt_process_details '(ABSCOR; Higashi, 1995)'
_exptl_crystal_colour red
_exptl_crystal_density_diffrn 1.658
_exptl_crystal_density_method 'not measured'
_exptl_crystal_description block
_exptl_crystal_F_000 1640
_exptl_crystal_size_max 0.500
_exptl_crystal_size_mid 0.420
_exptl_crystal_size_min 0.18
_refine_diff_density_max 0.405
_refine_diff_density_min -0.286
_refine_ls_extinction_coef 0.0061(3)
_refine_ls_extinction_expression Fc^*^=kFc[1+0.001xFc^2^\l^3^/sin(2\q)]^-1/4^
_refine_ls_extinction_method 'SHELXL97 (Sheldrick, 2008)'
_refine_ls_goodness_of_fit_ref 1.099
_refine_ls_hydrogen_treatment constr
_refine_ls_matrix_type full
_refine_ls_number_parameters 218
_refine_ls_number_reflns 3625
_refine_ls_number_restraints 0
_refine_ls_restrained_S_all 1.099
_refine_ls_R_factor_all 0.0332
_refine_ls_R_factor_gt 0.0266
_refine_ls_shift/su_max 0.002
_refine_ls_shift/su_mean 0.000
_refine_ls_structure_factor_coef Fsqd
_refine_ls_weighting_details 'calc w = 1/[\s^2^(Fo^2^)+(0.0275P)^2^+4.2044P] where P=(Fo^2^+2Fc^2^)/3'
_refine_ls_weighting_scheme calc
_refine_ls_wR_factor_gt 0.0646
_refine_ls_wR_factor_ref 0.0739
_reflns_number_gt 3151
_reflns_number_total 3625
_reflns_threshold_expression I>2\s(I)
_cod_data_source_file sj2607.cif
_cod_data_source_block I
_cod_original_sg_symbol_H-M 'C 2/c'
_cod_database_code 2221807
_cod_database_fobs_code 2221807

loop_
_symmetry_equiv_pos_as_xyz
'x, y, z'
'-x, y, -z+1/2'
'x+1/2, y+1/2, z'
'-x+1/2, y+1/2, -z+1/2'
'-x, -y, -z'
'x, -y, z-1/2'
'-x+1/2, -y+1/2, -z'
'x+1/2, -y+1/2, z-1/2'

loop_
_atom_site_type_symbol
_atom_site_label
_atom_site_fract_x
_atom_site_fract_y
_atom_site_fract_z
_atom_site_U_iso_or_equiv
_atom_site_adp_type
_atom_site_calc_flag
_atom_site_refinement_flags
_atom_site_occupancy
_atom_site_disorder_assembly
_atom_site_disorder_group
Co Co1 1.023692(15) 0.749865(14) 0.077182(15) 0.01916(9) Uani d . 1 . .
N N1 0.91453(10) 0.82568(10) 0.29571(10) 0.0224(3) Uani d . 1 . .
N N2 0.88351(10) 0.58280(10) 0.21753(10) 0.0243(3) Uani d . 1 . .
N N3 0.88985(10) 0.91865(10) 0.17141(10) 0.0248(3) Uani d . 1 . .
N N4 0.93715(9) 0.67422(10) 0.13078(9) 0.0209(3) Uani d . 1 . .
O O2 0.89286(9) 0.98537(9) -0.05853(9) 0.0285(3) Uani d . 1 . .
O O3 0.92283(9) 0.84716(9) 0.01511(9) 0.0323(3) Uani d . 1 . .
O O4 1.11054(11) 0.82618(9) 0.02372(11) 0.0389(4) Uani d . 1 . .
H H4D 1.1043 0.8825 0.0295 0.047 Uiso d . 1 . .
H H4C 1.1409 0.8131 -0.0181 0.047 Uiso d . 1 . .
O O5 0.96590(9) 0.67292(9) -0.05502(9) 0.0319(3) Uani d . 1 . .
H H5D 1.0017 0.6536 -0.0797 0.038 Uiso d . 1 . .
H H5C 0.9304 0.6160 -0.0524 0.038 Uiso d . 1 . .
O O6 0.87182(9) 0.64981(8) 0.38539(9) 0.0280(3) Uani d . 1 . .
O O7 0.87743(10) 0.50471(9) 0.44485(9) 0.0344(3) Uani d . 1 . .
O O8 0.19082(11) 0.79054(12) 0.88353(11) 0.0472(4) Uani d . 1 . .
H H8C 0.2507 0.7990 0.8941 0.057 Uiso d . 1 . .
H H8D 0.1575 0.8073 0.8230 0.057 Uiso d . 1 . .
O O9 0.10278(12) 0.61000(12) 0.88740(11) 0.0501(4) Uani d . 1 . .
H H9D 0.1444 0.6586 0.8843 0.060 Uiso d . 1 . .
H H9C 0.1196 0.5660 0.9336 0.060 Uiso d . 1 . .
O O10 0.89665(17) 0.84232(17) 0.80245(13) 0.0832(7) Uani d . 1 . .
H H10C 0.8954 0.8928 0.8449 0.100 Uiso d . 1 . .
H H10D 0.9155 0.7956 0.8558 0.100 Uiso d . 1 . .
C C1 0.95208(11) 0.87378(11) 0.24321(11) 0.0198(3) Uani d . 1 . .
C C2 0.82375(12) 0.83991(14) 0.25327(13) 0.0301(4) Uani d . 1 . .
H H2A 0.7800 0.8144 0.2743 0.036 Uiso calc R 1 . .
C C6 0.95635(11) 0.62664(11) 0.21149(11) 0.0187(3) Uani d . 1 . .
C C7 0.81313(12) 0.60473(14) 0.13716(14) 0.0324(4) Uani d . 1 . .
H H7A 0.7541 0.5850 0.1218 0.039 Uiso calc R 1 . .
C C3 0.80770(13) 0.89635(14) 0.17667(13) 0.0317(4) Uani d . 1 . .
H H3A 0.7521 0.9161 0.1357 0.038 Uiso calc R 1 . .
C C8 0.84668(12) 0.66100(13) 0.08439(13) 0.0282(4) Uani d . 1 . .
H H8A 0.8137 0.6868 0.0258 0.034 Uiso calc R 1 . .
C C4 0.90598(15) 0.98220(12) 0.10244(13) 0.0312(4) Uani d . 1 . .
H H4B 0.9627 1.0140 0.1324 0.037 Uiso calc R 1 . .
H H4A 0.8595 1.0298 0.0849 0.037 Uiso calc R 1 . .
C C5 0.90808(11) 0.93378(12) 0.01265(12) 0.0221(3) Uani d . 1 . .
C C9 0.88299(15) 0.51645(13) 0.29141(14) 0.0329(4) Uani d . 1 . .
H H9A 0.9370 0.4786 0.3080 0.039 Uiso calc R 1 . .
H H9B 0.8324 0.4743 0.2657 0.039 Uiso calc R 1 . .
C C10 0.87762(11) 0.56101(12) 0.38158(12) 0.0240(3) Uani d . 1 . .

loop_
_atom_site_aniso_label
_atom_site_aniso_U_11
_atom_site_aniso_U_22
_atom_site_aniso_U_33
_atom_site_aniso_U_12
_atom_site_aniso_U_13
_atom_site_aniso_U_23
Co1 0.02548(14) 0.01487(13) 0.01840(13) 0.00047(8) 0.00914(9) 0.00001(8)
N1 0.0240(7) 0.0230(7) 0.0228(7) 0.0021(6) 0.0112(6) 0.0027(6)
N2 0.0274(7) 0.0254(7) 0.0227(7) -0.0072(6) 0.0119(6) -0.0030(6)
N3 0.0320(8) 0.0233(7) 0.0214(7) 0.0078(6) 0.0119(6) 0.0055(6)
N4 0.0218(7) 0.0216(7) 0.0185(6) -0.0003(5) 0.0058(5) 0.0003(5)
O2 0.0384(7) 0.0241(6) 0.0231(6) -0.0005(5) 0.0105(5) 0.0048(5)
O3 0.0421(8) 0.0207(6) 0.0303(7) 0.0092(5) 0.0076(6) 0.0011(5)
O4 0.0662(10) 0.0198(6) 0.0475(8) -0.0039(6) 0.0412(8) -0.0004(6)
O5 0.0413(8) 0.0264(7) 0.0284(7) -0.0011(6) 0.0125(6) -0.0068(5)
O6 0.0312(7) 0.0204(6) 0.0337(7) -0.0046(5) 0.0129(6) -0.0023(5)
O7 0.0513(9) 0.0243(6) 0.0302(7) -0.0067(6) 0.0173(6) 0.0013(5)
O8 0.0448(9) 0.0605(10) 0.0420(8) 0.0034(8) 0.0223(7) 0.0040(8)
O9 0.0700(11) 0.0437(9) 0.0418(9) 0.0050(8) 0.0260(8) 0.0003(7)
O10 0.1034(17) 0.1029(17) 0.0366(10) 0.0215(14) 0.0152(11) -0.0105(10)
C1 0.0246(9) 0.0172(7) 0.0190(7) 0.0025(6) 0.0091(6) 0.0002(6)
C2 0.0239(9) 0.0388(10) 0.0316(9) 0.0046(8) 0.0145(7) 0.0050(8)
C6 0.0215(8) 0.0153(7) 0.0199(7) -0.0008(6) 0.0080(7) -0.0015(6)
C7 0.0213(8) 0.0408(11) 0.0335(10) -0.0072(8) 0.0075(7) -0.0082(8)
C3 0.0264(9) 0.0390(10) 0.0295(9) 0.0116(8) 0.0091(8) 0.0044(8)
C8 0.0229(8) 0.0342(10) 0.0237(8) 0.0009(7) 0.0032(7) -0.0017(7)
C4 0.0508(12) 0.0193(8) 0.0260(9) 0.0080(8) 0.0163(8) 0.0070(7)
C5 0.0207(8) 0.0219(8) 0.0228(8) 0.0022(6) 0.0062(6) 0.0021(7)
C9 0.0479(12) 0.0218(8) 0.0364(10) -0.0103(8) 0.0241(9) -0.0018(8)
C10 0.0236(8) 0.0228(8) 0.0269(8) -0.0067(7) 0.0103(7) -0.0019(7)

loop_
_atom_type_symbol
_atom_type_description
_atom_type_scat_dispersion_real
_atom_type_scat_dispersion_imag
_atom_type_scat_source
C C 0.0033 0.0016 'International Tables Vol C Tables 4.2.6.8 and 6.1.1.4'
H H 0.0000 0.0000 'International Tables Vol C Tables 4.2.6.8 and 6.1.1.4'
N N 0.0061 0.0033 'International Tables Vol C Tables 4.2.6.8 and 6.1.1.4'
O O 0.0106 0.0060 'International Tables Vol C Tables 4.2.6.8 and 6.1.1.4'
Co Co 0.3494 0.9721 'International Tables Vol C Tables 4.2.6.8 and 6.1.1.4'

loop_
_geom_angle_atom_site_label_1
_geom_angle_atom_site_label_2
_geom_angle_atom_site_label_3
_geom_angle_site_symmetry_1
_geom_angle_site_symmetry_3
_geom_angle
_geom_angle_publ_flag
O3 Co1 N4 . . 90.29(6) y
O3 Co1 O6 . 2_755 169.21(5) y
N4 Co1 O6 . 2_755 96.47(5) y
O3 Co1 N1 . 2_755 96.53(6) y
N4 Co1 N1 . 2_755 94.46(6) y
O6 Co1 N1 2_755 2_755 91.32(6) y
O3 Co1 O4 . . 89.63(6) ?
N4 Co1 O4 . . 179.80(5) ?
O6 Co1 O4 2_755 . 83.63(6) ?
N1 Co1 O4 2_755 . 85.36(6) ?
O3 Co1 O5 . . 84.59(6) ?
N4 Co1 O5 . . 87.97(5) ?
O6 Co1 O5 2_755 . 87.26(6) ?
N1 Co1 O5 2_755 . 177.31(5) ?
O4 Co1 O5 . . 92.21(6) y
C1 N1 C2 . . 105.27(14) ?
C1 N1 Co1 . 2_755 129.17(12) ?
C2 N1 Co1 . 2_755 125.45(12) ?
C6 N2 C7 . . 107.33(15) ?
C6 N2 C9 . . 125.47(16) ?
C7 N2 C9 . . 126.89(16) ?
C1 N3 C3 . . 107.32(14) ?
C1 N3 C4 . . 126.82(16) ?
C3 N3 C4 . . 125.82(16) ?
C6 N4 C8 . . 105.35(14) ?
C6 N4 Co1 . . 129.08(11) ?
C8 N4 Co1 . . 125.51(11) ?
C5 O3 Co1 . . 140.80(12) ?
Co1 O4 H4D . . 110.1 ?
Co1 O4 H4C . . 135.1 ?
H4D O4 H4C . . 112.2 ?
Co1 O5 H5D . . 115.8 ?
Co1 O5 H5C . . 116.2 ?
H5D O5 H5C . . 103.6 ?
C10 O6 Co1 . 2_755 128.25(12) ?
H8C O8 H8D . . 110.6 ?
H9D O9 H9C . . 120.2 ?
H10C O10 H10D . . 91.9 ?
N1 C1 N3 . . 111.15(15) ?
N1 C1 C1 . 2_755 125.05(16) ?
N3 C1 C1 . 2_755 123.68(16) ?
C3 C2 N1 . . 110.01(16) ?
C3 C2 H2A . . 125.0 ?
N1 C2 H2A . . 125.0 ?
N4 C6 N2 . . 111.28(14) ?
N4 C6 C6 . 2_755 125.21(15) ?
N2 C6 C6 . 2_755 123.35(16) ?
C8 C7 N2 . . 106.34(16) ?
C8 C7 H7A . . 126.8 ?
N2 C7 H7A . . 126.8 ?
C2 C3 N3 . . 106.24(16) ?
C2 C3 H3A . . 126.9 ?
N3 C3 H3A . . 126.9 ?
C7 C8 N4 . . 109.68(16) ?
C7 C8 H8A . . 125.2 ?
N4 C8 H8A . . 125.2 ?
N3 C4 C5 . . 114.20(15) ?
N3 C4 H4B . . 108.7 ?
C5 C4 H4B . . 108.7 ?
N3 C4 H4A . . 108.7 ?
C5 C4 H4A . . 108.7 ?
H4B C4 H4A . . 107.6 ?
O2 C5 O3 . . 125.60(16) ?
O2 C5 C4 . . 115.77(15) ?
O3 C5 C4 . . 118.62(15) ?
N2 C9 C10 . . 115.06(15) ?
N2 C9 H9A . . 108.5 ?
C10 C9 H9A . . 108.5 ?
N2 C9 H9B . . 108.5 ?
C10 C9 H9B . . 108.5 ?
H9A C9 H9B . . 107.5 ?
O7 C10 O6 . . 125.95(17) ?
O7 C10 C9 . . 115.27(15) ?
O6 C10 C9 . . 118.76(15) ?

loop_
_geom_bond_atom_site_label_1
_geom_bond_atom_site_label_2
_geom_bond_site_symmetry_2
_geom_bond_distance
_geom_bond_publ_flag
Co1 O3 . 2.0796(13) y
Co1 N4 . 2.1103(14) y
Co1 O6 2_755 2.1108(13) y
Co1 N1 2_755 2.1153(15) y
Co1 O4 . 2.1177(14) y
Co1 O5 . 2.1727(14) y
N1 C1 . 1.329(2) ?
N1 C2 . 1.378(2) ?
N1 Co1 2_755 2.1153(15) ?
N2 C6 . 1.345(2) ?
N2 C7 . 1.370(2) ?
N2 C9 . 1.457(2) ?
N3 C1 . 1.347(2) ?
N3 C3 . 1.373(2) ?
N3 C4 . 1.460(2) ?
N4 C6 . 1.327(2) ?
N4 C8 . 1.379(2) ?
O2 C5 . 1.248(2) ?
O3 C5 . 1.251(2) ?
O4 H4D . 0.8143 ?
O4 H4C . 0.9320 ?
O5 H5D . 0.8252 ?
O5 H5C . 0.9945 ?
O6 C10 . 1.267(2) ?
O6 Co1 2_755 2.1108(13) ?
O7 C10 . 1.242(2) ?
O8 H8C . 0.9180 ?
O8 H8D . 0.9119 ?
O9 H9D . 0.9684 ?
O9 H9C . 0.9028 ?
O10 H10C . 0.9636 ?
O10 H10D . 1.0029 ?
C1 C1 2_755 1.467(3) ?
C2 C3 . 1.351(3) ?
C2 H2A . 0.9300 ?
C6 C6 2_755 1.470(3) ?
C7 C8 . 1.356(3) ?
C7 H7A . 0.9300 ?
C3 H3A . 0.9300 ?
C8 H8A . 0.9300 ?
C4 C5 . 1.523(2) ?
C4 H4B . 0.9700 ?
C4 H4A . 0.9700 ?
C9 C10 . 1.522(3) ?
C9 H9A . 0.9700 ?
C9 H9B . 0.9700 ?

loop_
_geom_hbond_atom_site_label_D
_geom_hbond_atom_site_label_H
_geom_hbond_atom_site_label_A
_geom_hbond_site_symmetry_A
_geom_hbond_distance_DH
_geom_hbond_distance_HA
_geom_hbond_distance_DA
_geom_hbond_angle_DHA
_geom_hbond_publ_flag
O4 H4D O2 5_775 0.81 1.92 2.7309(19) 171 y
O4 H4C O8 1_654 0.93 1.93 2.855(2) 173 y
O5 H5D O9 1_654 0.83 1.94 2.752(2) 169 y
O5 H5C O7 6_565 0.99 1.90 2.888(2) 170 y
O8 H8C O6 8_466 0.92 2.10 2.991(2) 162 y
O8 H8D O10 2_656 0.91 1.85 2.756(3) 173 y
O9 H9D O8 1_555 0.97 2.02 2.931(3) 157 y
O9 H9C O7 2_656 0.90 2.01 2.850(2) 155 y
O10 H10C O2 1_556 0.96 1.97 2.927(3) 174 y
O10 H10C O3 1_556 0.96 2.52 3.072(2) 116 y
O10 H10D O5 1_556 1.00 2.18 3.155(3) 165 y
O10 H10D O3 1_556 1.00 2.46 3.072(2) 119 y
